data_1571050
loop_
_publ_author_name
'Kn&#xfc;pfer, Christian'
'Klerner, Lukas'
'Mai, Jonathan'
'Langer, Jens'
'Harder, Sjoerd'

_publ_section_title
;
 s-Block metal complexes of superbulky
 (<sup><i>t</i></sup>Bu<sub>3</sub>Si)<sub>2</sub>N<sup>-</sup>: a new
 weakly coordinating anion?
;
_journal_issue 12
_journal_name_full 'Chemical science'
_journal_page_first 4386
_journal_page_last 4395
_journal_paper_doi 10.1039/d3sc06896j
_journal_volume 15
_journal_year 2024
_chemical_formula_moiety 'C18 H42 Cs N Si2'
_chemical_formula_sum 'C18 H42 Cs N Si2'
_chemical_formula_weight 461.61
_space_group_crystal_system orthorhombic
_space_group_IT_number 52
_space_group_name_Hall '-P 2a 2bc'
_space_group_name_H-M_alt 'P n n a'
_atom_sites_solution_hydrogens geom
_atom_sites_solution_primary dual
_audit_creation_date 2023-12-18
_audit_creation_method
;
Olex2 1.5
(compiled 2023.08.24 svn.re1ec1418 for OlexSys, GUI svn.r6817)
;
_audit_update_record
;
2023-12-22 deposited with the CCDC.	2024-02-20 downloaded from the CCDC.
;
_cell_angle_alpha 90
_cell_angle_beta 90
_cell_angle_gamma 90
_cell_formula_units_Z 4
_cell_length_a 14.3530(4)
_cell_length_b 17.6841(7)
_cell_length_c 8.9669(3)
_cell_measurement_reflns_used 5346
_cell_measurement_temperature 100.0(6)
_cell_measurement_theta_max 29.3660
_cell_measurement_theta_min 2.8470
_cell_volume 2275.98(13)
_computing_cell_refinement 'CrysAlisPro 1.171.40.84a (Rigaku OD, 2020)'
_computing_data_collection 'CrysAlisPro 1.171.40.84a (Rigaku OD, 2020)'
_computing_data_reduction 'CrysAlisPro 1.171.40.84a (Rigaku OD, 2020)'
_computing_molecular_graphics 'Olex2 1.5 (Dolomanov et al., 2009)'
_computing_publication_material 'Olex2 1.5 (Dolomanov et al., 2009)'
_computing_structure_refinement 'SHELXL 2018/3 (Sheldrick, 2015)'
_computing_structure_solution 'SHELXT 2018/2 (Sheldrick, 2018)'
_diffrn_ambient_environment N~2~
_diffrn_ambient_temperature 100.0(6)
_diffrn_detector 'CCD plate'
_diffrn_detector_area_resol_mean 5.2903
_diffrn_detector_type AtlasS2
_diffrn_measured_fraction_theta_full 1.000
_diffrn_measured_fraction_theta_max 0.891
_diffrn_measurement_details
;
List of Runs (angles in degrees, time in seconds):

  # Type    Start    End  Width  t~exp~   \w     \q     \k     \f   Frames
#--------------------------------------------------------------------------
  1  \w    -35.00  63.00   1.00    7.00    --  -10.86  38.00-180.00   98
  2  \w     -2.00  84.00   1.00    7.00    --   11.80  57.00-150.00   86
;
_diffrn_measurement_device 'four-circle diffractometer'
_diffrn_measurement_device_type 'SuperNova, Dual, Cu at home/near, AtlasS2'
_diffrn_measurement_method '\w scans'
_diffrn_orient_matrix_type 'CrysAlisPro convention (1999,Acta A55,543-557)'
_diffrn_orient_matrix_UB_11 0.0460781000
_diffrn_orient_matrix_UB_12 0.0138238000
_diffrn_orient_matrix_UB_13 0.0089549000
_diffrn_orient_matrix_UB_21 0.0160821000
_diffrn_orient_matrix_UB_22 -0.0374169000
_diffrn_orient_matrix_UB_23 0.0118567000
_diffrn_orient_matrix_UB_31 0.0076978000
_diffrn_orient_matrix_UB_32 -0.0041216000
_diffrn_orient_matrix_UB_33 -0.0777279000
_diffrn_radiation_monochromator mirror
_diffrn_radiation_probe x-ray
_diffrn_radiation_type 'Mo K\a'
_diffrn_radiation_wavelength 0.71073
_diffrn_reflns_av_R_equivalents 0.0288
_diffrn_reflns_av_unetI/netI 0.0266
_diffrn_reflns_Laue_measured_fraction_full 1.000
_diffrn_reflns_Laue_measured_fraction_max 0.891
_diffrn_reflns_limit_h_max 19
_diffrn_reflns_limit_h_min -18
_diffrn_reflns_limit_k_max 23
_diffrn_reflns_limit_k_min -24
_diffrn_reflns_limit_l_max 12
_diffrn_reflns_limit_l_min -10
_diffrn_reflns_number 10789
_diffrn_reflns_point_group_measured_fraction_full 1.000
_diffrn_reflns_point_group_measured_fraction_max 0.891
_diffrn_reflns_theta_full 25.242
_diffrn_reflns_theta_max 29.718
_diffrn_reflns_theta_min 2.303
_diffrn_source 'micro-focus sealed X-ray tube'
_diffrn_source_type 'SuperNova (Mo) X-ray Source'
_exptl_absorpt_coefficient_mu 1.732
_exptl_absorpt_correction_T_max 1.000
_exptl_absorpt_correction_T_min 0.628
_exptl_absorpt_correction_type gaussian
_exptl_absorpt_process_details
;
CrysAlisPro 1.171.40.84a (Rigaku Oxford Diffraction, 2020)
Numerical absorption correction based on gaussian integration over
a multifaceted crystal model
Empirical absorption correction using spherical harmonics,
implemented in SCALE3 ABSPACK scaling algorithm.
;
_exptl_crystal_colour 'clear colourless'
_exptl_crystal_colour_lustre clear
_exptl_crystal_colour_primary colourless
_exptl_crystal_density_diffrn 1.347
_exptl_crystal_description block
_exptl_crystal_F_000 960
_exptl_crystal_size_max 0.303
_exptl_crystal_size_mid 0.235
_exptl_crystal_size_min 0.136
_refine_diff_density_max 0.494
_refine_diff_density_min -0.318
_refine_diff_density_rms 0.068
_refine_ls_extinction_method none
_refine_ls_goodness_of_fit_ref 1.048
_refine_ls_hydrogen_treatment constr
_refine_ls_matrix_type full
_refine_ls_number_parameters 107
_refine_ls_number_reflns 2888
_refine_ls_number_restraints 0
_refine_ls_restrained_S_all 1.048
_refine_ls_R_factor_all 0.0310
_refine_ls_R_factor_gt 0.0234
_refine_ls_shift/su_max 0.003
_refine_ls_shift/su_mean 0.000
_refine_ls_structure_factor_coef Fsqd
_refine_ls_weighting_details 'w=1/[\s^2^(Fo^2^)+(0.0201P)^2^+1.0776P] where P=(Fo^2^+2Fc^2^)/3'
_refine_ls_weighting_scheme calc
_refine_ls_wR_factor_gt 0.0513
_refine_ls_wR_factor_ref 0.0554
_reflns_Friedel_coverage 0.000
_reflns_number_gt 2439
_reflns_number_total 2888
_reflns_threshold_expression 'I > 2\s(I)'
_cod_data_source_file d3sc06896j2.cif
_cod_data_source_block hasj211027d
_cod_depositor_comments 'Adding full bibliography for 1571041--1571052.cif.'
_cod_database_code 1571050
_shelx_shelxl_version_number 2018/3
_chemical_oxdiff_formula C18H42CsNSi2
_shelx_space_group_comment
;
The symmetry employed for this shelxl refinement is uniquely defined
by the following loop, which should always be used as a source of
symmetry information in preference to the above space-group names.
They are only intended as comments.
;
_olex2_refinement_description
;
1. Fixed Uiso
 At 1.2 times of:
  All C(H) groups
 At 1.5 times of:
  All C(H,H,H) groups
2.a Ternary CH refined with riding coordinates:
 C1(H1), C4(H4), C7(H7)
2.b Idealised Me refined as rotating group:
 C2(H2a,H2b,H2c), C3(H3a,H3b,H3c), C5(H5a,H5b,H5c), C6(H6a,H6b,H6c), C8(H8a,
 H8b,H8c), C9(H9a,H9b,H9c)
;
_olex2_date_sample_data_collection 2021-10-27
_olex2_submission_special_instructions 'No special instructions were received'
_oxdiff_exptl_absorpt_empirical_details
;
Empirical correction (ABSPACK) includes:
- Absorption correction using spherical harmonics
- Frame scaling
;
_oxdiff_exptl_absorpt_empirical_full_max 1.034
_oxdiff_exptl_absorpt_empirical_full_min 0.968

loop_
_space_group_symop_operation_xyz
'x, y, z'
'-x+1/2, -y, z'
'-x+1/2, y+1/2, -z+1/2'
'x, -y+1/2, -z+1/2'
'-x, -y, -z'
'x-1/2, y, -z'
'x-1/2, -y-1/2, z-1/2'
'-x, y-1/2, z-1/2'

loop_
_atom_site_label
_atom_site_type_symbol
_atom_site_fract_x
_atom_site_fract_y
_atom_site_fract_z
_atom_site_U_iso_or_equiv
_atom_site_adp_type
_atom_site_occupancy
_atom_site_site_symmetry_order
_atom_site_calc_flag
_atom_site_refinement_flags_posn
_atom_site_refinement_flags_adp
_atom_site_refinement_flags_occupancy
_atom_site_disorder_assembly
_atom_site_disorder_group
Cs1 Cs 0.79348(2) 0.750000 0.750000 0.02405(6) Uani 1 2 d S T P . .
Si1 Si 0.54994(3) 0.66154(3) 0.71432(5) 0.01494(10) Uani 1 1 d . . . . .
N1 N 0.58327(14) 0.750000 0.750000 0.0160(4) Uani 1 2 d S T P . .
C1 C 0.62849(12) 0.59306(10) 0.82325(19) 0.0204(4) Uani 1 1 d . . . . .
H1 H 0.693553 0.606691 0.793756 0.025 Uiso 1 1 calc R U . . .
C2 C 0.62458(14) 0.60533(12) 0.9923(2) 0.0335(5) Uani 1 1 d . . . . .
H2A H 0.676000 0.578001 1.039882 0.050 Uiso 1 1 calc R U . . .
H2B H 0.565124 0.586406 1.030937 0.050 Uiso 1 1 calc R U . . .
H2C H 0.630119 0.659443 1.014171 0.050 Uiso 1 1 calc R U . . .
C3 C 0.61921(15) 0.50818(11) 0.7881(3) 0.0340(5) Uani 1 1 d . . . . .
H3A H 0.625681 0.500227 0.680455 0.051 Uiso 1 1 calc R U . . .
H3B H 0.557961 0.490168 0.820841 0.051 Uiso 1 1 calc R U . . .
H3C H 0.668073 0.480122 0.840691 0.051 Uiso 1 1 calc R U . . .
C4 C 0.42078(12) 0.64069(10) 0.75121(18) 0.0183(4) Uani 1 1 d . . . . .
H4 H 0.385622 0.676939 0.686716 0.022 Uiso 1 1 calc R U . . .
C5 C 0.38906(13) 0.65779(11) 0.9113(2) 0.0268(4) Uani 1 1 d . . . . .
H5A H 0.320839 0.658923 0.915175 0.040 Uiso 1 1 calc R U . . .
H5B H 0.413764 0.706995 0.942372 0.040 Uiso 1 1 calc R U . . .
H5C H 0.412339 0.618378 0.978477 0.040 Uiso 1 1 calc R U . . .
C6 C 0.38621(13) 0.56184(11) 0.7055(2) 0.0296(4) Uani 1 1 d . . . . .
H6A H 0.403292 0.552069 0.601449 0.044 Uiso 1 1 calc R U . . .
H6B H 0.318305 0.559537 0.716033 0.044 Uiso 1 1 calc R U . . .
H6C H 0.414959 0.523600 0.769825 0.044 Uiso 1 1 calc R U . . .
C7 C 0.56906(13) 0.63116(10) 0.51079(19) 0.0224(4) Uani 1 1 d . . . . .
H7 H 0.558242 0.575345 0.506399 0.027 Uiso 1 1 calc R U . . .
C8 C 0.50032(14) 0.66775(11) 0.40125(19) 0.0263(4) Uani 1 1 d . . . . .
H8A H 0.436404 0.655518 0.431183 0.039 Uiso 1 1 calc R U . . .
H8B H 0.511862 0.648362 0.300552 0.039 Uiso 1 1 calc R U . . .
H8C H 0.508807 0.722739 0.402101 0.039 Uiso 1 1 calc R U . . .
C9 C 0.66846(14) 0.64502(13) 0.4567(2) 0.0353(5) Uani 1 1 d . . . . .
H9A H 0.681913 0.699337 0.459447 0.053 Uiso 1 1 calc R U . . .
H9B H 0.674982 0.626460 0.354224 0.053 Uiso 1 1 calc R U . . .
H9C H 0.712303 0.618172 0.521604 0.053 Uiso 1 1 calc R U . . .

loop_
_atom_site_aniso_label
_atom_site_aniso_U_11
_atom_site_aniso_U_22
_atom_site_aniso_U_33
_atom_site_aniso_U_23
_atom_site_aniso_U_13
_atom_site_aniso_U_12
Cs1 0.01487(9) 0.03159(11) 0.02567(10) 0.00001(7) 0.000 0.000
Si1 0.0157(2) 0.0126(2) 0.0164(2) -0.00039(18) -0.00110(17) 0.00174(18)
N1 0.0167(10) 0.0150(10) 0.0162(10) -0.0012(8) 0.000 0.000
C1 0.0178(8) 0.0181(9) 0.0255(9) 0.0050(7) -0.0004(7) 0.0013(7)
C2 0.0326(11) 0.0413(13) 0.0266(9) 0.0098(9) -0.0069(8) 0.0078(9)
C3 0.0327(11) 0.0188(10) 0.0507(12) 0.0074(9) -0.0099(10) 0.0041(8)
C4 0.0165(8) 0.0149(9) 0.0234(9) 0.0010(7) -0.0026(6) 0.0002(7)
C5 0.0223(9) 0.0296(11) 0.0284(9) 0.0010(8) 0.0037(7) -0.0065(8)
C6 0.0224(9) 0.0200(10) 0.0465(11) -0.0025(9) -0.0052(9) -0.0033(8)
C7 0.0300(10) 0.0170(9) 0.0202(8) -0.0041(7) -0.0021(7) 0.0060(7)
C8 0.0386(11) 0.0242(10) 0.0162(8) -0.0036(7) -0.0043(8) 0.0033(9)
C9 0.0330(11) 0.0521(15) 0.0209(9) -0.0075(9) 0.0051(8) 0.0116(10)

loop_
_atom_type_symbol
_atom_type_description
_atom_type_scat_dispersion_real
_atom_type_scat_dispersion_imag
_atom_type_scat_source
C C 0.0033 0.0016 'International Tables Vol C Tables 4.2.6.8 and 6.1.1.4'
H H 0.0000 0.0000 'International Tables Vol C Tables 4.2.6.8 and 6.1.1.4'
Cs Cs -0.3680 2.1192 'International Tables Vol C Tables 4.2.6.8 and 6.1.1.4'
N N 0.0061 0.0033 'International Tables Vol C Tables 4.2.6.8 and 6.1.1.4'
Si Si 0.0817 0.0704 'International Tables Vol C Tables 4.2.6.8 and 6.1.1.4'

loop_
_exptl_crystal_face_index_h
_exptl_crystal_face_index_k
_exptl_crystal_face_index_l
_exptl_crystal_face_perp_dist
-1 1 2 0.1649
1 -1 -2 0.1220
-1 2 0 0.0989
-1 5 -12 0.1295
-7 -10 -11 0.1061
-6 0 12 0.1461
17 14 1 0.1067
1 0 0 0.0802
-1 0 0 0.0560
2 -2 1 0.1114
16 -15 -3 0.1196
1 -2 1 0.1073
0 -2 1 0.0891
4 -23 -3 0.1319
-1 -2 1 0.0627
9 22 0 0.1196
-7 -21 -5 0.0974
-2 -1 -2 0.0900
-20 -4 0 0.0502
-2 1 2 0.1377
-2 25 1 0.1025

loop_
_geom_angle_atom_site_label_1
_geom_angle_atom_site_label_2
_geom_angle_atom_site_label_3
_geom_angle
_geom_angle_site_symmetry_1
_geom_angle_site_symmetry_3
_geom_angle_publ_flag
N1 Si1 C1 109.00(8) . . ?
N1 Si1 C4 115.12(9) . . ?
N1 Si1 C7 113.80(7) . . ?
C1 Si1 C7 102.87(8) . . ?
C4 Si1 C1 110.99(8) . . ?
C4 Si1 C7 104.35(8) . . ?
Si1 N1 Cs1 106.68(7) 4_566 . ?
Si1 N1 Cs1 106.68(7) . . ?
Si1 N1 Si1 146.64(14) . 4_566 ?
Si1 C1 H1 105.2 . . ?
C2 C1 Si1 113.09(12) . . ?
C2 C1 H1 105.2 . . ?
C2 C1 C3 109.71(16) . . ?
C3 C1 Si1 117.37(13) . . ?
C3 C1 H1 105.2 . . ?
C1 C2 H2A 109.5 . . ?
C1 C2 H2B 109.5 . . ?
C1 C2 H2C 109.5 . . ?
H2A C2 H2B 109.5 . . ?
H2A C2 H2C 109.5 . . ?
H2B C2 H2C 109.5 . . ?
C1 C3 H3A 109.5 . . ?
C1 C3 H3B 109.5 . . ?
C1 C3 H3C 109.5 . . ?
H3A C3 H3B 109.5 . . ?
H3A C3 H3C 109.5 . . ?
H3B C3 H3C 109.5 . . ?
Si1 C4 H4 105.3 . . ?
C5 C4 Si1 114.18(12) . . ?
C5 C4 H4 105.3 . . ?
C6 C4 Si1 116.14(12) . . ?
C6 C4 H4 105.3 . . ?
C6 C4 C5 109.42(15) . . ?
Cs1 C5 H5A 66.0 6_557 . ?
Cs1 C5 H5B 60.7 6_557 . ?
Cs1 C5 H5C 86.3 6_557 . ?
C4 C5 Cs1 163.98(13) . 6_557 ?
C4 C5 H5A 109.5 . . ?
C4 C5 H5B 109.5 . . ?
C4 C5 H5C 109.5 . . ?
H5A C5 H5B 109.5 . . ?
H5A C5 H5C 109.5 . . ?
H5B C5 H5C 109.5 . . ?
C4 C6 H6A 109.5 . . ?
C4 C6 H6B 109.5 . . ?
C4 C6 H6C 109.5 . . ?
H6A C6 H6B 109.5 . . ?
H6A C6 H6C 109.5 . . ?
H6B C6 H6C 109.5 . . ?
Si1 C7 H7 106.9 . . ?
C8 C7 Si1 113.45(12) . . ?
C8 C7 H7 106.9 . . ?
C9 C7 Si1 112.98(13) . . ?
C9 C7 H7 106.9 . . ?
C9 C7 C8 109.24(15) . . ?
Cs1 C8 H8A 54.3 6_556 . ?
Cs1 C8 H8B 86.2 6_556 . ?
Cs1 C8 H8C 72.7 6_556 . ?
C7 C8 Cs1 161.50(12) . 6_556 ?
C7 C8 H8A 109.5 . . ?
C7 C8 H8B 109.5 . . ?
C7 C8 H8C 109.5 . . ?
H8A C8 H8B 109.5 . . ?
H8A C8 H8C 109.5 . . ?
H8B C8 H8C 109.5 . . ?
C7 C9 H9A 109.5 . . ?
C7 C9 H9B 109.5 . . ?
C7 C9 H9C 109.5 . . ?
H9A C9 H9B 109.5 . . ?
H9A C9 H9C 109.5 . . ?
H9B C9 H9C 109.5 . . ?

loop_
_geom_bond_atom_site_label_1
_geom_bond_atom_site_label_2
_geom_bond_distance
_geom_bond_site_symmetry_2
_geom_bond_publ_flag
Cs1 N1 3.017(2) . ?
Si1 N1 1.6668(8) . ?
Si1 C1 1.9214(17) . ?
Si1 C4 1.9189(18) . ?
Si1 C7 1.9222(17) . ?
C1 H1 1.0000 . ?
C1 C2 1.532(3) . ?
C1 C3 1.540(3) . ?
C2 H2A 0.9800 . ?
C2 H2B 0.9800 . ?
C2 H2C 0.9800 . ?
C3 H3A 0.9800 . ?
C3 H3B 0.9800 . ?
C3 H3C 0.9800 . ?
C4 H4 1.0000 . ?
C4 C5 1.536(2) . ?
C4 C6 1.536(2) . ?
C5 H5A 0.9800 . ?
C5 H5B 0.9800 . ?
C5 H5C 0.9800 . ?
C6 H6A 0.9800 . ?
C6 H6B 0.9800 . ?
C6 H6C 0.9800 . ?
C7 H7 1.0000 . ?
C7 C8 1.535(2) . ?
C7 C9 1.527(3) . ?
C8 H8A 0.9800 . ?
C8 H8B 0.9800 . ?
C8 H8C 0.9800 . ?
C9 H9A 0.9800 . ?
C9 H9B 0.9800 . ?
C9 H9C 0.9800 . ?

loop_
_geom_torsion_atom_site_label_1
_geom_torsion_atom_site_label_2
_geom_torsion_atom_site_label_3
_geom_torsion_atom_site_label_4
_geom_torsion
_geom_torsion_site_symmetry_1
_geom_torsion_site_symmetry_2
_geom_torsion_site_symmetry_3
_geom_torsion_site_symmetry_4
_geom_torsion_publ_flag
Si1 C4 C5 Cs1 94.6(4) . . . 6_557 ?
Si1 C7 C8 Cs1 -31.1(5) . . . 6_556 ?
C1 Si1 N1 Cs1 41.32(6) . . . . ?
C1 Si1 N1 Si1 -138.68(6) . . . 4_566 ?
C4 Si1 N1 Cs1 166.76(6) . . . . ?
C4 Si1 N1 Si1 -13.24(6) . . . 4_566 ?
C6 C4 C5 Cs1 -133.3(4) . . . 6_557 ?
C7 Si1 N1 Cs1 -72.84(7) . . . . ?
C7 Si1 N1 Si1 107.16(7) . . . 4_566 ?
C9 C7 C8 Cs1 -158.1(3) . . . 6_556 ?

loop_
_exptl_oxdiff_crystal_face_indexfrac_h
_exptl_oxdiff_crystal_face_indexfrac_k
_exptl_oxdiff_crystal_face_indexfrac_l
_exptl_oxdiff_crystal_face_x
_exptl_oxdiff_crystal_face_y
_exptl_oxdiff_crystal_face_z
-1.0046 0.9976 1.9982 -0.0146 -0.0298 -0.1672
1.0046 -0.9976 -1.9982 0.0146 0.0298 0.1672
-1.0029 1.9980 0.0000 -0.0186 -0.0909 -0.0160
-1.1233 5.3569 -12.3214 -0.0880 -0.3646 0.9270
-6.8206 -9.8258 -10.7958 -0.5468 0.1300 0.8271
-6.1465 0.0268 12.0447 -0.1750 0.0430 -0.9836
16.7752 13.7601 1.0401 0.9725 -0.2327 -0.0084
0.9995 0.0008 0.0002 0.0461 0.0160 0.0077
-0.9995 -0.0008 -0.0002 -0.0461 -0.0160 -0.0077
2.0007 -1.9977 0.9994 0.0735 0.1188 -0.0540
15.5004 -15.1548 -2.7158 0.4804 0.7841 0.3929
1.0012 -1.9985 0.9992 0.0275 0.1027 -0.0617
0.0017 -1.9993 0.9989 -0.0186 0.0867 -0.0694
4.0835 -23.4451 -3.4857 -0.1672 0.9016 0.3990
-0.9978 -2.0001 0.9987 -0.0647 0.0706 -0.0771
9.0562 22.2815 0.0340 0.7256 -0.6877 -0.0248
-7.1883 -21.4945 -4.5455 -0.6691 0.6348 0.3866
-1.9939 -1.0001 -1.9989 -0.1236 -0.0183 0.1441
-20.0035 -3.7566 -0.0171 -0.9738 -0.1813 -0.1372
-2.0041 0.9968 1.9980 -0.0607 -0.0458 -0.1748
-1.5080 24.8291 0.7289 0.2803 -0.9446 -0.1706
